data_7003360
loop_
_publ_author_name
'Pugh, David'
'Boyle, Aimee'
'Danopoulos, Andreas A.'

_publ_section_title
;
 &#x2018;Pincer&#x2019; pyridine dicarbene complexes of nickel and
 their derivatives. Unusual ring opening of a coordinated
 imidazol-2-ylidene
;
_journal_issue 8
_journal_name_full 'Dalton Transactions'
_journal_page_first 1087
_journal_page_last 1094
_journal_paper_doi 10.1039/b715769j
_journal_year 2008
_chemical_formula_moiety 'C37 H47 N5, C H Cl3, 0.67(C H Cl3), 2(I)'
_chemical_formula_sum 'C38.67 H48.67 Cl5 I2 N5'
_chemical_formula_weight 1014.54
_chemical_name_systematic
;
?
;
_space_group_IT_number 148
_symmetry_cell_setting trigonal
_symmetry_space_group_name_Hall '-R 3'
_symmetry_space_group_name_H-M 'R -3 :H'
_atom_sites_solution_hydrogens geom
_atom_sites_solution_primary direct
_atom_sites_solution_secondary difmap
_audit_creation_method SHELXL-97
_cell_angle_alpha 90.00
_cell_angle_beta 90.00
_cell_angle_gamma 120.00
_cell_formula_units_Z 18
_cell_length_a 52.325(4)
_cell_length_b 52.325(4)
_cell_length_c 9.4345(5)
_cell_measurement_reflns_used 10814
_cell_measurement_temperature 120(2)
_cell_measurement_theta_max 27.48
_cell_measurement_theta_min 1.02
_cell_volume 22370(3)
_computing_cell_refinement 'DENZO (Otwinowski & Minor, 1997) & COLLECT (Hooft, R.W.W., 1998)'
_computing_data_collection 'COLLECT (Hooft, R.W.W., 1998)'
_computing_data_reduction 'DENZO (Otwinowski & Minor, 1997) & COLLECT (Hooft, R.W.W., 1998)'
_computing_molecular_graphics 'ORTEP-III (Farrugia, 1997)'
_computing_publication_material 'PLATON (Spek, 2003), WinGX (Farrugia, 1999) and enCIFer (Allen et al., 2004).'
_computing_structure_refinement 'SHELXL-97 (Sheldrick, 1997)'
_computing_structure_solution 'SHELXS-97 (Sheldrick, 1997)'
_diffrn_ambient_temperature 120(2)
_diffrn_detector_area_resol_mean 9.091
_diffrn_measured_fraction_theta_full 0.987
_diffrn_measured_fraction_theta_max 0.987
_diffrn_measurement_device_type 'Bruker-Nonius 95mm CCD camera on \k-goniostat'
_diffrn_measurement_method '\f & \w scans'
_diffrn_radiation_monochromator graphite
_diffrn_radiation_source 'Bruker-Nonius FR591 rotating anode'
_diffrn_radiation_type MoK\a
_diffrn_radiation_wavelength 0.71073
_diffrn_reflns_av_R_equivalents 0.0842
_diffrn_reflns_av_sigmaI/netI 0.0986
_diffrn_reflns_limit_h_max 67
_diffrn_reflns_limit_h_min -60
_diffrn_reflns_limit_k_max 66
_diffrn_reflns_limit_k_min -67
_diffrn_reflns_limit_l_max 12
_diffrn_reflns_limit_l_min -12
_diffrn_reflns_number 40406
_diffrn_reflns_theta_full 27.63
_diffrn_reflns_theta_max 27.63
_diffrn_reflns_theta_min 2.46
_diffrn_standards_number 0
_exptl_absorpt_coefficient_mu 1.563
_exptl_absorpt_correction_T_max 0.7881
_exptl_absorpt_correction_T_min 0.6031
_exptl_absorpt_correction_type multi-scan
_exptl_absorpt_process_details 'SADABS V2.10 (Sheldrick, G.M., 2003)'
_exptl_crystal_colour colourless
_exptl_crystal_density_diffrn 1.356
_exptl_crystal_density_method 'not measured'
_exptl_crystal_description rod
_exptl_crystal_F_000 9120
_exptl_crystal_size_max 0.36
_exptl_crystal_size_mid 0.16
_exptl_crystal_size_min 0.16
_refine_diff_density_max 1.194
_refine_diff_density_min -0.847
_refine_diff_density_rms 0.117
_refine_ls_extinction_method none
_refine_ls_goodness_of_fit_ref 1.029
_refine_ls_hydrogen_treatment constr
_refine_ls_matrix_type full
_refine_ls_number_parameters 437
_refine_ls_number_reflns 11431
_refine_ls_number_restraints 0
_refine_ls_restrained_S_all 1.029
_refine_ls_R_factor_all 0.1396
_refine_ls_R_factor_gt 0.0665
_refine_ls_shift/su_max 0.034
_refine_ls_shift/su_mean 0.001
_refine_ls_structure_factor_coef Fsqd
_refine_ls_weighting_details 'calc w=1/[\s^2^(Fo^2^)+(0.0575P)^2^+268.5240P] where P=(Fo^2^+2Fc^2^)/3'
_refine_ls_weighting_scheme calc
_refine_ls_wR_factor_gt 0.1500
_refine_ls_wR_factor_ref 0.1754
_reflns_number_gt 6384
_reflns_number_total 11431
_reflns_threshold_expression >2sigma(I)
_cod_data_source_file b715769j.txt
_cod_data_source_block 1MeI2
_cod_depositor_comments
;
The following automatic conversions were performed:
'_symmetry_cell_setting' value 'Trigonal' changed to 'trigonal' according
to '/home/saulius/struct/CIF-dictionaries/cif_core.dic' dictionary named
'cif_core.dic' version 2.4.1 from 2010-06-29.

Automatic conversion script
Id: cif_fix_enum 1527 2010-12-29 10:47:43Z saulius 
;
_cod_original_sg_symbol_H-M R-3
_cod_database_code 7003360

loop_
_symmetry_equiv_pos_as_xyz
'x, y, z'
'-y, x-y, z'
'-x+y, -x, z'
'x+2/3, y+1/3, z+1/3'
'-y+2/3, x-y+1/3, z+1/3'
'-x+y+2/3, -x+1/3, z+1/3'
'x+1/3, y+2/3, z+2/3'
'-y+1/3, x-y+2/3, z+2/3'
'-x+y+1/3, -x+2/3, z+2/3'
'-x, -y, -z'
'y, -x+y, -z'
'x-y, x, -z'
'-x+2/3, -y+1/3, -z+1/3'
'y+2/3, -x+y+1/3, -z+1/3'
'x-y+2/3, x+1/3, -z+1/3'
'-x+1/3, -y+2/3, -z+2/3'
'y+1/3, -x+y+2/3, -z+2/3'
'x-y+1/3, x+2/3, -z+2/3'

loop_
_atom_site_label
_atom_site_type_symbol
_atom_site_fract_x
_atom_site_fract_y
_atom_site_fract_z
_atom_site_U_iso_or_equiv
_atom_site_adp_type
_atom_site_occupancy
_atom_site_symmetry_multiplicity
_atom_site_calc_flag
_atom_site_refinement_flags
_atom_site_disorder_assembly
_atom_site_disorder_group
C1 C 0.63044(16) 0.03180(15) 0.7891(6) 0.0404(16) Uani 1 1 d . . .
C2 C 0.60506(16) 0.00629(16) 0.7443(7) 0.0449(17) Uani 1 1 d . . .
C3 C 0.60690(16) -0.01915(16) 0.7299(7) 0.0458(17) Uani 1 1 d . . .
H3 H 0.5903 -0.0368 0.6968 0.055 Uiso 1 1 calc R . .
C4 C 0.63297(17) -0.01913(16) 0.7638(7) 0.0460(18) Uani 1 1 d . . .
H4 H 0.6339 -0.0368 0.7571 0.055 Uiso 1 1 calc R . .
C5 C 0.65751(15) 0.00699(15) 0.8071(7) 0.0401(16) Uani 1 1 d . . .
H5 H 0.6752 0.0070 0.8280 0.048 Uiso 1 1 calc R . .
C6 C 0.65700(15) 0.03322(14) 0.8209(6) 0.0376(15) Uani 1 1 d . . .
C7 C 0.57613(17) 0.00567(19) 0.7135(8) 0.056(2) Uani 1 1 d . . .
H7 H 0.5802 0.0265 0.7208 0.067 Uiso 1 1 calc R . .
C8 C 0.5648(2) -0.0049(2) 0.5645(9) 0.0758(9) Uani 1 1 d . . .
H8A H 0.5598 -0.0255 0.5542 0.114 Uiso 1 1 calc R . .
H8B H 0.5802 0.0073 0.4957 0.114 Uiso 1 1 calc R . .
H8C H 0.5472 -0.0032 0.5474 0.114 Uiso 1 1 calc R . .
C9 C 0.5532(2) -0.0118(2) 0.8214(9) 0.0758(9) Uani 1 1 d . . .
H9A H 0.5465 -0.0328 0.8087 0.114 Uiso 1 1 calc R . .
H9B H 0.5365 -0.0086 0.8100 0.114 Uiso 1 1 calc R . .
H9C H 0.5616 -0.0056 0.9165 0.114 Uiso 1 1 calc R . .
C10 C 0.68434(15) 0.06145(15) 0.8677(7) 0.0431(17) Uani 1 1 d . . .
H10 H 0.6820 0.0787 0.8405 0.052 Uiso 1 1 calc R . .
C11 C 0.6890(2) 0.0622(2) 1.0253(9) 0.0758(9) Uani 1 1 d . . .
H11A H 0.6712 0.0591 1.0744 0.114 Uiso 1 1 calc R . .
H11B H 0.7057 0.0814 1.0523 0.114 Uiso 1 1 calc R . .
H11C H 0.6932 0.0466 1.0519 0.114 Uiso 1 1 calc R . .
C12 C 0.7130(2) 0.0653(2) 0.7993(9) 0.0758(9) Uani 1 1 d . . .
H12A H 0.7299 0.0837 0.8326 0.114 Uiso 1 1 calc R . .
H12B H 0.7116 0.0659 0.6959 0.114 Uiso 1 1 calc R . .
H12C H 0.7156 0.0487 0.8262 0.114 Uiso 1 1 calc R . .
C13 C 0.63499(15) 0.07884(15) 0.7071(6) 0.0400(16) Uani 1 1 d . . .
H13 H 0.6402 0.0779 0.6116 0.048 Uiso 1 1 calc R . .
C14 C 0.62240(16) 0.06781(16) 0.9312(7) 0.0446(17) Uani 1 1 d . . .
H14 H 0.6175 0.0576 1.0190 0.054 Uiso 1 1 calc R . .
C15 C 0.62429(16) 0.09363(16) 0.9071(7) 0.0454(17) Uani 1 1 d . . .
H15 H 0.6207 0.1051 0.9734 0.054 Uiso 1 1 calc R . .
C16 C 0.63574(15) 0.12623(14) 0.6917(6) 0.0377(15) Uani 1 1 d . . .
C17 C 0.65898(14) 0.14271(14) 0.5979(6) 0.0367(15) Uani 1 1 d . . .
C18 C 0.65802(14) 0.16572(15) 0.5343(7) 0.0398(16) Uani 1 1 d . . .
H18 H 0.6731 0.1774 0.4682 0.048 Uiso 1 1 calc R . .
C19 C 0.63645(14) 0.17299(14) 0.5604(6) 0.0357(15) Uani 1 1 d . . .
C20 C 0.61479(14) 0.15436(14) 0.6579(6) 0.0345(15) Uani 1 1 d . . .
C21 C 0.57366(14) 0.16313(14) 0.6068(7) 0.0359(15) Uani 1 1 d . . .
H21 H 0.5762 0.1652 0.5069 0.043 Uiso 1 1 calc R . .
C22 C 0.57965(15) 0.15634(15) 0.8329(7) 0.0407(16) Uani 1 1 d . . .
H22 H 0.5873 0.1529 0.9175 0.049 Uiso 1 1 calc R . .
C23 C 0.55620(15) 0.16018(15) 0.8220(6) 0.0407(16) Uani 1 1 d . . .
H23 H 0.5442 0.1600 0.8980 0.049 Uiso 1 1 calc R . .
C24 C 0.52980(15) 0.16901(16) 0.6198(6) 0.0393(16) Uani 1 1 d . . .
C25 C 0.50428(15) 0.14457(16) 0.5704(7) 0.0419(16) Uani 1 1 d . . .
C26 C 0.48320(16) 0.14964(19) 0.5087(7) 0.0511(19) Uani 1 1 d . . .
H26 H 0.4656 0.1336 0.4722 0.061 Uiso 1 1 calc R . .
C27 C 0.48772(17) 0.1781(2) 0.5000(7) 0.051(2) Uani 1 1 d . . .
H27 H 0.4728 0.1812 0.4601 0.061 Uiso 1 1 calc R . .
C28 C 0.51315(17) 0.20161(18) 0.5476(7) 0.0493(19) Uani 1 1 d . . .
H28 H 0.5158 0.2209 0.5382 0.059 Uiso 1 1 calc R . .
C29 C 0.53558(16) 0.19818(16) 0.6102(7) 0.0427(17) Uani 1 1 d . . .
C30 C 0.49907(15) 0.11354(16) 0.5826(7) 0.0475(18) Uani 1 1 d . . .
H30 H 0.5181 0.1148 0.6104 0.057 Uiso 1 1 calc R . .
C31 C 0.4769(2) 0.0975(2) 0.6993(9) 0.0758(9) Uani 1 1 d . . .
H31A H 0.4838 0.1088 0.7876 0.114 Uiso 1 1 calc R . .
H31B H 0.4747 0.0779 0.7129 0.114 Uiso 1 1 calc R . .
H31C H 0.4578 0.0954 0.6729 0.114 Uiso 1 1 calc R . .
C32 C 0.4887(2) 0.0961(2) 0.4448(9) 0.0758(9) Uani 1 1 d . . .
H32A H 0.4697 0.0940 0.4170 0.114 Uiso 1 1 calc R . .
H32B H 0.4864 0.0765 0.4588 0.114 Uiso 1 1 calc R . .
H32C H 0.5032 0.1065 0.3701 0.114 Uiso 1 1 calc R . .
C33 C 0.56380(16) 0.22435(16) 0.6566(8) 0.0493(18) Uani 1 1 d . . .
H33 H 0.5758 0.2167 0.7034 0.059 Uiso 1 1 calc R . .
C34 C 0.5811(2) 0.2423(2) 0.5299(9) 0.0758(9) Uani 1 1 d . . .
H34A H 0.5822 0.2292 0.4587 0.114 Uiso 1 1 calc R . .
H34B H 0.6011 0.2569 0.5597 0.114 Uiso 1 1 calc R . .
H34C H 0.5713 0.2524 0.4889 0.114 Uiso 1 1 calc R . .
C35 C 0.5590(2) 0.2427(2) 0.7643(9) 0.0758(9) Uani 1 1 d . . .
H35A H 0.5461 0.2494 0.7243 0.114 Uiso 1 1 calc R . .
H35B H 0.5781 0.2598 0.7898 0.114 Uiso 1 1 calc R . .
H35C H 0.5498 0.2308 0.8492 0.114 Uiso 1 1 calc R . .
C36 C 0.68360(15) 0.13645(17) 0.5673(8) 0.0484(18) Uani 1 1 d . . .
H36A H 0.6778 0.1222 0.4895 0.073 Uiso 1 1 calc R . .
H36B H 0.6877 0.1283 0.6522 0.073 Uiso 1 1 calc R . .
H36C H 0.7014 0.1548 0.5403 0.073 Uiso 1 1 calc R . .
C37 C 0.63734(15) 0.19931(15) 0.4933(7) 0.0443(17) Uani 1 1 d . . .
H37A H 0.6577 0.2135 0.4659 0.067 Uiso 1 1 calc R . .
H37B H 0.6302 0.2085 0.5610 0.067 Uiso 1 1 calc R . .
H37C H 0.6247 0.1931 0.4089 0.067 Uiso 1 1 calc R . .
C38 C 0.1093(2) 0.2673(2) 0.9093(11) 0.080(3) Uani 1 1 d . . .
H38 H 0.0927 0.2701 0.9432 0.096 Uiso 1 1 calc R . .
C39 C 0.1844(3) 0.3842(3) 0.3252(13) 0.062(3) Uani 0.67 1 d P . .
H39 H 0.1766 0.3732 0.4162 0.074 Uiso 0.67 1 calc PR . .
N1 N 0.62882(13) 0.05842(12) 0.8075(5) 0.0404(14) Uani 1 1 d . . .
N2 N 0.63258(12) 0.10073(12) 0.7655(5) 0.0376(13) Uani 1 1 d . . .
N3 N 0.61420(11) 0.13183(11) 0.7243(5) 0.0326(12) Uani 1 1 d . . .
N4 N 0.59059(12) 0.15845(11) 0.6968(5) 0.0352(12) Uani 1 1 d . . .
N5 N 0.55267(12) 0.16446(12) 0.6805(5) 0.0363(12) Uani 1 1 d . . .
I1 I 0.628975(11) 0.067810(11) 0.32367(5) 0.04747(16) Uani 1 1 d . . .
I2 I 0.099632(11) 0.164328(13) 0.11597(5) 0.05107(17) Uani 1 1 d . . .
Cl1 Cl 0.10445(6) 0.23369(6) 0.9787(3) 0.0904(8) Uani 1 1 d . . .
Cl2 Cl 0.10850(6) 0.26598(6) 0.7226(3) 0.0950(8) Uani 1 1 d . . .
Cl3 Cl 0.14243(7) 0.29730(6) 0.9643(4) 0.1108(10) Uani 1 1 d . . .
Cl4 Cl 0.21969(9) 0.39098(12) 0.3099(5) 0.1126(16) Uani 0.67 1 d P . .
Cl5 Cl 0.18220(13) 0.41571(11) 0.3403(6) 0.1240(18) Uani 0.67 1 d P . .
Cl6 Cl 0.16129(9) 0.36109(10) 0.1915(4) 0.0929(12) Uani 0.67 1 d P . .

loop_
_atom_site_aniso_label
_atom_site_aniso_U_11
_atom_site_aniso_U_22
_atom_site_aniso_U_33
_atom_site_aniso_U_23
_atom_site_aniso_U_13
_atom_site_aniso_U_12
C1 0.061(5) 0.042(4) 0.026(3) 0.001(3) 0.000(3) 0.031(4)
C2 0.044(4) 0.053(5) 0.044(4) -0.010(3) -0.008(3) 0.029(4)
C3 0.043(4) 0.043(4) 0.041(4) -0.003(3) -0.002(3) 0.014(4)
C4 0.062(5) 0.045(4) 0.039(4) -0.002(3) 0.003(3) 0.032(4)
C5 0.041(4) 0.043(4) 0.036(3) -0.003(3) 0.000(3) 0.021(3)
C6 0.047(4) 0.035(4) 0.032(3) 0.000(3) -0.002(3) 0.021(3)
C7 0.046(5) 0.064(5) 0.060(5) -0.015(4) -0.012(4) 0.028(4)
C8 0.068(2) 0.083(2) 0.065(2) -0.0076(17) 0.0014(16) 0.0298(19)
C9 0.068(2) 0.083(2) 0.065(2) -0.0076(17) 0.0014(16) 0.0298(19)
C10 0.045(4) 0.041(4) 0.037(4) -0.001(3) -0.001(3) 0.017(3)
C11 0.068(2) 0.083(2) 0.065(2) -0.0076(17) 0.0014(16) 0.0298(19)
C12 0.068(2) 0.083(2) 0.065(2) -0.0076(17) 0.0014(16) 0.0298(19)
C13 0.048(4) 0.051(4) 0.026(3) -0.001(3) -0.006(3) 0.028(4)
C14 0.057(5) 0.050(5) 0.033(4) 0.002(3) -0.007(3) 0.031(4)
C15 0.058(5) 0.054(5) 0.030(3) -0.009(3) -0.006(3) 0.032(4)
C16 0.050(4) 0.037(4) 0.032(3) -0.006(3) -0.010(3) 0.027(4)
C17 0.035(4) 0.039(4) 0.032(3) -0.003(3) -0.004(3) 0.016(3)
C18 0.032(4) 0.042(4) 0.037(4) -0.007(3) -0.003(3) 0.012(3)
C19 0.035(4) 0.040(4) 0.027(3) -0.003(3) -0.002(3) 0.014(3)
C20 0.034(4) 0.037(4) 0.033(3) -0.005(3) -0.002(3) 0.017(3)
C21 0.041(4) 0.036(4) 0.031(3) 0.006(3) 0.004(3) 0.020(3)
C22 0.043(4) 0.048(4) 0.030(3) 0.000(3) -0.002(3) 0.022(4)
C23 0.041(4) 0.051(4) 0.027(3) -0.003(3) 0.000(3) 0.021(4)
C24 0.035(4) 0.054(5) 0.031(3) 0.000(3) 0.002(3) 0.024(4)
C25 0.037(4) 0.053(5) 0.035(3) 0.009(3) 0.008(3) 0.022(4)
C26 0.038(4) 0.071(6) 0.047(4) 0.007(4) 0.006(3) 0.029(4)
C27 0.045(5) 0.089(6) 0.036(4) 0.009(4) 0.005(3) 0.046(5)
C28 0.062(5) 0.067(5) 0.038(4) 0.008(4) 0.009(4) 0.046(5)
C29 0.048(4) 0.059(5) 0.032(3) 0.005(3) 0.007(3) 0.034(4)
C30 0.033(4) 0.048(4) 0.050(4) 0.007(3) -0.003(3) 0.012(3)
C31 0.068(2) 0.083(2) 0.065(2) -0.0076(17) 0.0014(16) 0.0298(19)
C32 0.068(2) 0.083(2) 0.065(2) -0.0076(17) 0.0014(16) 0.0298(19)
C33 0.049(5) 0.052(5) 0.051(4) -0.006(4) 0.002(4) 0.028(4)
C34 0.068(2) 0.083(2) 0.065(2) -0.0076(17) 0.0014(16) 0.0298(19)
C35 0.068(2) 0.083(2) 0.065(2) -0.0076(17) 0.0014(16) 0.0298(19)
C36 0.037(4) 0.055(5) 0.056(4) -0.006(4) -0.003(3) 0.025(4)
C37 0.038(4) 0.048(4) 0.044(4) 0.009(3) 0.001(3) 0.019(4)
C38 0.064(6) 0.062(6) 0.116(8) -0.016(5) -0.027(6) 0.034(5)
C39 0.046(7) 0.077(9) 0.061(7) -0.016(6) -0.001(6) 0.031(7)
N1 0.055(4) 0.047(3) 0.028(3) -0.004(2) -0.005(2) 0.032(3)
N2 0.047(3) 0.042(3) 0.029(3) -0.006(2) -0.009(2) 0.026(3)
N3 0.038(3) 0.031(3) 0.029(3) -0.004(2) -0.004(2) 0.018(3)
N4 0.038(3) 0.037(3) 0.029(3) 0.003(2) 0.000(2) 0.018(3)
N5 0.032(3) 0.045(3) 0.033(3) 0.005(2) 0.002(2) 0.021(3)
I1 0.0579(3) 0.0495(3) 0.0333(2) -0.0018(2) -0.0016(2) 0.0255(3)
I2 0.0477(3) 0.0856(4) 0.0322(2) -0.0026(2) -0.0018(2) 0.0425(3)
Cl1 0.0789(17) 0.0789(18) 0.122(2) 0.0085(15) 0.0013(15) 0.0461(15)
Cl2 0.094(2) 0.0873(19) 0.099(2) -0.0119(15) -0.0163(16) 0.0415(16)
Cl3 0.093(2) 0.0824(19) 0.136(3) -0.0132(17) -0.0505(19) 0.0277(16)
Cl4 0.068(3) 0.153(4) 0.115(3) -0.035(3) 0.007(2) 0.053(3)
Cl5 0.166(5) 0.089(3) 0.140(4) -0.013(3) -0.028(4) 0.080(4)
Cl6 0.067(2) 0.099(3) 0.089(3) -0.023(2) 0.007(2) 0.024(2)

loop_
_atom_type_symbol
_atom_type_description
_atom_type_scat_dispersion_real
_atom_type_scat_dispersion_imag
_atom_type_scat_source
C C 0.0033 0.0016 'International Tables Vol C Tables 4.2.6.8 and 6.1.1.4'
H H 0.0000 0.0000 'International Tables Vol C Tables 4.2.6.8 and 6.1.1.4'
N N 0.0061 0.0033 'International Tables Vol C Tables 4.2.6.8 and 6.1.1.4'
I I -0.4742 1.8119 'International Tables Vol C Tables 4.2.6.8 and 6.1.1.4'
Cl Cl 0.1484 0.1585 'International Tables Vol C Tables 4.2.6.8 and 6.1.1.4'

loop_
_geom_angle_atom_site_label_1
_geom_angle_atom_site_label_2
_geom_angle_atom_site_label_3
_geom_angle
_geom_angle_site_symmetry_1
_geom_angle_site_symmetry_3
_geom_angle_publ_flag
C6 C1 C2 124.4(6) . . ?
C6 C1 N1 117.5(6) . . ?
C2 C1 N1 118.0(6) . . ?
C3 C2 C1 117.2(6) . . ?
C3 C2 C7 120.3(7) . . ?
C1 C2 C7 122.5(7) . . ?
C2 C3 C4 120.8(7) . . ?
C2 C3 H3 119.6 . . ?
C4 C3 H3 119.6 . . ?
C5 C4 C3 119.3(7) . . ?
C5 C4 H4 120.4 . . ?
C3 C4 H4 120.4 . . ?
C4 C5 C6 122.3(7) . . ?
C4 C5 H5 118.9 . . ?
C6 C5 H5 118.9 . . ?
C1 C6 C5 116.1(6) . . ?
C1 C6 C10 123.1(6) . . ?
C5 C6 C10 120.9(6) . . ?
C9 C7 C8 111.3(7) . . ?
C9 C7 C2 111.6(7) . . ?
C8 C7 C2 112.8(7) . . ?
C9 C7 H7 107.0 . . ?
C8 C7 H7 107.0 . . ?
C2 C7 H7 107.0 . . ?
C7 C8 H8A 109.5 . . ?
C7 C8 H8B 109.5 . . ?
H8A C8 H8B 109.5 . . ?
C7 C8 H8C 109.5 . . ?
H8A C8 H8C 109.5 . . ?
H8B C8 H8C 109.5 . . ?
C7 C9 H9A 109.5 . . ?
C7 C9 H9B 109.5 . . ?
H9A C9 H9B 109.5 . . ?
C7 C9 H9C 109.5 . . ?
H9A C9 H9C 109.5 . . ?
H9B C9 H9C 109.5 . . ?
C11 C10 C6 112.0(6) . . ?
C11 C10 C12 105.8(6) . . ?
C6 C10 C12 112.6(6) . . ?
C11 C10 H10 108.8 . . ?
C6 C10 H10 108.8 . . ?
C12 C10 H10 108.8 . . ?
C10 C11 H11A 109.5 . . ?
C10 C11 H11B 109.5 . . ?
H11A C11 H11B 109.5 . . ?
C10 C11 H11C 109.5 . . ?
H11A C11 H11C 109.5 . . ?
H11B C11 H11C 109.5 . . ?
C10 C12 H12A 109.5 . . ?
C10 C12 H12B 109.5 . . ?
H12A C12 H12B 109.5 . . ?
C10 C12 H12C 109.5 . . ?
H12A C12 H12C 109.5 . . ?
H12B C12 H12C 109.5 . . ?
N2 C13 N1 107.7(5) . . ?
N2 C13 H13 126.1 . . ?
N1 C13 H13 126.1 . . ?
C15 C14 N1 108.2(6) . . ?
C15 C14 H14 125.9 . . ?
N1 C14 H14 125.9 . . ?
C14 C15 N2 106.9(6) . . ?
C14 C15 H15 126.5 . . ?
N2 C15 H15 126.5 . . ?
N3 C16 C17 125.4(6) . . ?
N3 C16 N2 112.0(6) . . ?
C17 C16 N2 122.6(6) . . ?
C18 C17 C16 114.6(6) . . ?
C18 C17 C36 121.3(6) . . ?
C16 C17 C36 124.1(6) . . ?
C17 C18 C19 124.0(6) . . ?
C17 C18 H18 118.0 . . ?
C19 C18 H18 118.0 . . ?
C18 C19 C20 114.4(6) . . ?
C18 C19 C37 121.6(6) . . ?
C20 C19 C37 124.0(6) . . ?
N3 C20 C19 125.4(6) . . ?
N3 C20 N4 112.6(5) . . ?
C19 C20 N4 122.0(6) . . ?
N5 C21 N4 108.6(5) . . ?
N5 C21 H21 125.7 . . ?
N4 C21 H21 125.7 . . ?
C23 C22 N4 106.8(6) . . ?
C23 C22 H22 126.6 . . ?
N4 C22 H22 126.6 . . ?
C22 C23 N5 107.7(6) . . ?
C22 C23 H23 126.1 . . ?
N5 C23 H23 126.1 . . ?
C25 C24 C29 124.4(6) . . ?
C25 C24 N5 118.3(6) . . ?
C29 C24 N5 117.2(6) . . ?
C26 C25 C24 117.2(7) . . ?
C26 C25 C30 120.3(7) . . ?
C24 C25 C30 122.5(6) . . ?
C25 C26 C27 120.4(7) . . ?
C25 C26 H26 119.8 . . ?
C27 C26 H26 119.8 . . ?
C28 C27 C26 121.0(7) . . ?
C28 C27 H27 119.5 . . ?
C26 C27 H27 119.5 . . ?
C27 C28 C29 121.8(7) . . ?
C27 C28 H28 119.1 . . ?
C29 C28 H28 119.1 . . ?
C28 C29 C24 115.3(7) . . ?
C28 C29 C33 120.9(7) . . ?
C24 C29 C33 123.7(6) . . ?
C25 C30 C31 109.2(7) . . ?
C25 C30 C32 113.5(6) . . ?
C31 C30 C32 110.0(7) . . ?
C25 C30 H30 108.0 . . ?
C31 C30 H30 108.0 . . ?
C32 C30 H30 108.0 . . ?
C30 C31 H31A 109.5 . . ?
C30 C31 H31B 109.5 . . ?
H31A C31 H31B 109.5 . . ?
C30 C31 H31C 109.5 . . ?
H31A C31 H31C 109.5 . . ?
H31B C31 H31C 109.5 . . ?
C30 C32 H32A 109.5 . . ?
C30 C32 H32B 109.5 . . ?
H32A C32 H32B 109.5 . . ?
C30 C32 H32C 109.5 . . ?
H32A C32 H32C 109.5 . . ?
H32B C32 H32C 109.5 . . ?
C29 C33 C35 112.4(6) . . ?
C29 C33 C34 110.4(6) . . ?
C35 C33 C34 112.2(7) . . ?
C29 C33 H33 107.2 . . ?
C35 C33 H33 107.2 . . ?
C34 C33 H33 107.2 . . ?
C33 C34 H34A 109.5 . . ?
C33 C34 H34B 109.5 . . ?
H34A C34 H34B 109.5 . . ?
C33 C34 H34C 109.5 . . ?
H34A C34 H34C 109.5 . . ?
H34B C34 H34C 109.5 . . ?
C33 C35 H35A 109.5 . . ?
C33 C35 H35B 109.5 . . ?
H35A C35 H35B 109.5 . . ?
C33 C35 H35C 109.5 . . ?
H35A C35 H35C 109.5 . . ?
H35B C35 H35C 109.5 . . ?
C17 C36 H36A 109.5 . . ?
C17 C36 H36B 109.5 . . ?
H36A C36 H36B 109.5 . . ?
C17 C36 H36C 109.5 . . ?
H36A C36 H36C 109.5 . . ?
H36B C36 H36C 109.5 . . ?
C19 C37 H37A 109.5 . . ?
C19 C37 H37B 109.5 . . ?
H37A C37 H37B 109.5 . . ?
C19 C37 H37C 109.5 . . ?
H37A C37 H37C 109.5 . . ?
H37B C37 H37C 109.5 . . ?
Cl3 C38 Cl2 109.1(6) . . ?
Cl3 C38 Cl1 111.6(5) . . ?
Cl2 C38 Cl1 109.9(5) . . ?
Cl3 C38 H38 108.7 . . ?
Cl2 C38 H38 108.7 . . ?
Cl1 C38 H38 108.7 . . ?
Cl4 C39 Cl5 113.1(8) . . ?
Cl4 C39 Cl6 112.6(7) . . ?
Cl5 C39 Cl6 111.8(7) . . ?
Cl4 C39 H39 106.2 . . ?
Cl5 C39 H39 106.2 . . ?
Cl6 C39 H39 106.2 . . ?
C13 N1 C14 108.7(6) . . ?
C13 N1 C1 125.1(5) . . ?
C14 N1 C1 126.1(5) . . ?
C13 N2 C15 108.5(5) . . ?
C13 N2 C16 125.5(5) . . ?
C15 N2 C16 125.9(5) . . ?
C20 N3 C16 116.2(5) . . ?
C21 N4 C22 108.5(5) . . ?
C21 N4 C20 125.6(5) . . ?
C22 N4 C20 125.8(5) . . ?
C21 N5 C23 108.4(5) . . ?
C21 N5 C24 125.0(5) . . ?
C23 N5 C24 126.6(5) . . ?

loop_
_geom_bond_atom_site_label_1
_geom_bond_atom_site_label_2
_geom_bond_distance
_geom_bond_site_symmetry_2
_geom_bond_publ_flag
C1 C6 1.387(9) . ?
C1 C2 1.397(10) . ?
C1 N1 1.448(8) . ?
C2 C3 1.389(10) . ?
C2 C7 1.526(10) . ?
C3 C4 1.400(10) . ?
C3 H3 0.9500 . ?
C4 C5 1.389(10) . ?
C4 H4 0.9500 . ?
C5 C6 1.392(9) . ?
C5 H5 0.9500 . ?
C6 C10 1.520(9) . ?
C7 C9 1.487(11) . ?
C7 C8 1.518(11) . ?
C7 H7 1.0000 . ?
C8 H8A 0.9800 . ?
C8 H8B 0.9800 . ?
C8 H8C 0.9800 . ?
C9 H9A 0.9800 . ?
C9 H9B 0.9800 . ?
C9 H9C 0.9800 . ?
C10 C11 1.505(10) . ?
C10 C12 1.551(11) . ?
C10 H10 1.0000 . ?
C11 H11A 0.9800 . ?
C11 H11B 0.9800 . ?
C11 H11C 0.9800 . ?
C12 H12A 0.9800 . ?
C12 H12B 0.9800 . ?
C12 H12C 0.9800 . ?
C13 N2 1.333(8) . ?
C13 N1 1.341(8) . ?
C13 H13 0.9500 . ?
C14 C15 1.324(9) . ?
C14 N1 1.371(8) . ?
C14 H14 0.9500 . ?
C15 N2 1.396(8) . ?
C15 H15 0.9500 . ?
C16 N3 1.335(8) . ?
C16 C17 1.399(9) . ?
C16 N2 1.439(8) . ?
C17 C18 1.368(9) . ?
C17 C36 1.507(9) . ?
C18 C19 1.381(9) . ?
C18 H18 0.9500 . ?
C19 C20 1.406(9) . ?
C19 C37 1.496(9) . ?
C20 N3 1.321(8) . ?
C20 N4 1.433(8) . ?
C21 N5 1.331(8) . ?
C21 N4 1.335(8) . ?
C21 H21 0.9500 . ?
C22 C23 1.343(9) . ?
C22 N4 1.388(8) . ?
C22 H22 0.9500 . ?
C23 N5 1.382(8) . ?
C23 H23 0.9500 . ?
C24 C25 1.389(9) . ?
C24 C29 1.403(10) . ?
C24 N5 1.449(8) . ?
C25 C26 1.385(9) . ?
C25 C30 1.511(10) . ?
C26 C27 1.390(11) . ?
C26 H26 0.9500 . ?
C27 C28 1.359(11) . ?
C27 H27 0.9500 . ?
C28 C29 1.403(10) . ?
C28 H28 0.9500 . ?
C29 C33 1.492(10) . ?
C30 C31 1.513(11) . ?
C30 C32 1.525(11) . ?
C30 H30 1.0000 . ?
C31 H31A 0.9800 . ?
C31 H31B 0.9800 . ?
C31 H31C 0.9800 . ?
C32 H32A 0.9800 . ?
C32 H32B 0.9800 . ?
C32 H32C 0.9800 . ?
C33 C35 1.502(11) . ?
C33 C34 1.511(11) . ?
C33 H33 1.0000 . ?
C34 H34A 0.9800 . ?
C34 H34B 0.9800 . ?
C34 H34C 0.9800 . ?
C35 H35A 0.9800 . ?
C35 H35B 0.9800 . ?
C35 H35C 0.9800 . ?
C36 H36A 0.9800 . ?
C36 H36B 0.9800 . ?
C36 H36C 0.9800 . ?
C37 H37A 0.9800 . ?
C37 H37B 0.9800 . ?
C37 H37C 0.9800 . ?
C38 Cl3 1.737(9) . ?
C38 Cl2 1.762(11) . ?
C38 Cl1 1.774(10) . ?
C38 H38 1.0000 . ?
C39 Cl4 1.705(12) . ?
C39 Cl5 1.714(13) . ?
C39 Cl6 1.747(12) . ?
C39 H39 1.0000 . ?

loop_
_geom_torsion_atom_site_label_1
_geom_torsion_atom_site_label_2
_geom_torsion_atom_site_label_3
_geom_torsion_atom_site_label_4
_geom_torsion
_geom_torsion_site_symmetry_1
_geom_torsion_site_symmetry_2
_geom_torsion_site_symmetry_3
_geom_torsion_site_symmetry_4
_geom_torsion_publ_flag
C6 C1 C2 C3 -0.5(10) . . . . ?
N1 C1 C2 C3 -178.8(6) . . . . ?
C6 C1 C2 C7 178.7(6) . . . . ?
N1 C1 C2 C7 0.4(10) . . . . ?
C1 C2 C3 C4 2.0(10) . . . . ?
C7 C2 C3 C4 -177.2(6) . . . . ?
C2 C3 C4 C5 -2.4(10) . . . . ?
C3 C4 C5 C6 1.3(10) . . . . ?
C2 C1 C6 C5 -0.5(10) . . . . ?
N1 C1 C6 C5 177.7(5) . . . . ?
C2 C1 C6 C10 179.2(6) . . . . ?
N1 C1 C6 C10 -2.5(9) . . . . ?
C4 C5 C6 C1 0.2(9) . . . . ?
C4 C5 C6 C10 -179.6(6) . . . . ?
C3 C2 C7 C9 68.9(9) . . . . ?
C1 C2 C7 C9 -110.3(8) . . . . ?
C3 C2 C7 C8 -57.1(10) . . . . ?
C1 C2 C7 C8 123.7(8) . . . . ?
C1 C6 C10 C11 101.6(8) . . . . ?
C5 C6 C10 C11 -78.6(8) . . . . ?
C1 C6 C10 C12 -139.2(7) . . . . ?
C5 C6 C10 C12 40.5(9) . . . . ?
N1 C14 C15 N2 -1.0(8) . . . . ?
N3 C16 C17 C18 -1.9(9) . . . . ?
N2 C16 C17 C18 178.3(5) . . . . ?
N3 C16 C17 C36 177.7(6) . . . . ?
N2 C16 C17 C36 -2.2(10) . . . . ?
C16 C17 C18 C19 1.2(9) . . . . ?
C36 C17 C18 C19 -178.4(6) . . . . ?
C17 C18 C19 C20 -0.8(9) . . . . ?
C17 C18 C19 C37 176.9(6) . . . . ?
C18 C19 C20 N3 1.2(9) . . . . ?
C37 C19 C20 N3 -176.5(6) . . . . ?
C18 C19 C20 N4 -179.4(5) . . . . ?
C37 C19 C20 N4 2.9(9) . . . . ?
N4 C22 C23 N5 0.3(8) . . . . ?
C29 C24 C25 C26 -0.6(10) . . . . ?
N5 C24 C25 C26 -178.0(6) . . . . ?
C29 C24 C25 C30 179.7(6) . . . . ?
N5 C24 C25 C30 2.4(9) . . . . ?
C24 C25 C26 C27 -0.9(10) . . . . ?
C30 C25 C26 C27 178.7(6) . . . . ?
C25 C26 C27 C28 2.0(10) . . . . ?
C26 C27 C28 C29 -1.4(10) . . . . ?
C27 C28 C29 C24 -0.1(9) . . . . ?
C27 C28 C29 C33 177.6(6) . . . . ?
C25 C24 C29 C28 1.1(9) . . . . ?
N5 C24 C29 C28 178.5(5) . . . . ?
C25 C24 C29 C33 -176.5(6) . . . . ?
N5 C24 C29 C33 0.9(9) . . . . ?
C26 C25 C30 C31 -74.5(8) . . . . ?
C24 C25 C30 C31 105.1(8) . . . . ?
C26 C25 C30 C32 48.6(9) . . . . ?
C24 C25 C30 C32 -131.8(7) . . . . ?
C28 C29 C33 C35 58.9(9) . . . . ?
C24 C29 C33 C35 -123.6(8) . . . . ?
C28 C29 C33 C34 -67.2(9) . . . . ?
C24 C29 C33 C34 110.2(8) . . . . ?
N2 C13 N1 C14 0.0(8) . . . . ?
N2 C13 N1 C1 -176.6(6) . . . . ?
C15 C14 N1 C13 0.6(8) . . . . ?
C15 C14 N1 C1 177.3(7) . . . . ?
C6 C1 N1 C13 90.7(8) . . . . ?
C2 C1 N1 C13 -91.0(8) . . . . ?
C6 C1 N1 C14 -85.4(8) . . . . ?
C2 C1 N1 C14 93.0(8) . . . . ?
N1 C13 N2 C15 -0.7(7) . . . . ?
N1 C13 N2 C16 -176.2(6) . . . . ?
C14 C15 N2 C13 1.1(8) . . . . ?
C14 C15 N2 C16 176.6(6) . . . . ?
N3 C16 N2 C13 133.5(6) . . . . ?
C17 C16 N2 C13 -46.6(9) . . . . ?
N3 C16 N2 C15 -41.2(8) . . . . ?
C17 C16 N2 C15 138.6(7) . . . . ?
C19 C20 N3 C16 -1.8(9) . . . . ?
N4 C20 N3 C16 178.8(5) . . . . ?
C17 C16 N3 C20 2.2(9) . . . . ?
N2 C16 N3 C20 -178.0(5) . . . . ?
N5 C21 N4 C22 0.8(7) . . . . ?
N5 C21 N4 C20 177.1(6) . . . . ?
C23 C22 N4 C21 -0.7(7) . . . . ?
C23 C22 N4 C20 -176.9(6) . . . . ?
N3 C20 N4 C21 -133.8(6) . . . . ?
C19 C20 N4 C21 46.7(9) . . . . ?
N3 C20 N4 C22 41.8(8) . . . . ?
C19 C20 N4 C22 -137.7(6) . . . . ?
N4 C21 N5 C23 -0.6(7) . . . . ?
N4 C21 N5 C24 -179.4(6) . . . . ?
C22 C23 N5 C21 0.2(8) . . . . ?
C22 C23 N5 C24 178.9(6) . . . . ?
C25 C24 N5 C21 85.5(8) . . . . ?
C29 C24 N5 C21 -92.1(8) . . . . ?
C25 C24 N5 C23 -93.0(8) . . . . ?
C29 C24 N5 C23 89.4(8) . . . . ?
